data_2000711
loop_
_publ_author_name
'George, C.'
'Gilardi, R.'
'Flippen-Anderson, J. L.'

_publ_section_title
;
 Structure of
 7-acetyl-2,5,9-trinitro-2,5,7,9-tetraazabicyclo[4.3.0]nonan-8-one
;
_journal_issue 8
_journal_name_full 'Acta Crystallographica Section C'
_journal_page_first 1527
_journal_page_last 1528
_journal_paper_doi 10.1107/S0108270191014956
_journal_volume 48
_journal_year 1992
_chemical_formula_moiety 'C7 H9 N7 O8'
_chemical_formula_sum 'C7 H9 N7 O8'
_chemical_formula_weight 319.2
_chemical_name_systematic
;
 7-acetyl-2,5,9-trinitro-2,5,7,9-tetraazabicyclo[4.3.0]nonan-8-one
;
_space_group_crystal_system monoclinic
_space_group_IT_number 14
_space_group_name_Hall '-P 2yn'
_space_group_name_H-M_alt 'P 1 21/n 1'
_cell_angle_alpha 90
_cell_angle_beta 108.570(10)
_cell_angle_gamma 90
_cell_formula_units_Z 4
_cell_length_a 10.6150(10)
_cell_length_b 9.115(2)
_cell_length_c 12.948(2)
_cell_volume 1187.6(3)
_diffrn_radiation_type Cu
_diffrn_radiation_wavelength 1.54184
_exptl_absorpt_coefficient_mu 1.38
_exptl_crystal_density_diffrn 1.785
_exptl_crystal_F_000 656
_cod_data_source_file hh0573.cif
_cod_data_source_block hh0573a
_cod_original_sg_symbol_H-M 'P 21/n'
_cod_database_code 2000711

loop_
_space_group_symop_id
_space_group_symop_operation_xyz
1 x,y,z
2 -x+1/2,y+1/2,-z+1/2
3 -x,-y,-z
4 x+1/2,-y+1/2,z+1/2

loop_
_atom_site_label
_atom_site_type_symbol
_atom_site_fract_x
_atom_site_fract_y
_atom_site_fract_z
_atom_site_U_iso_or_equiv
_atom_site_attached_hydrogens
C(1) C .4273(3) -.2976(3) .6364(3) .0300(10) 1
N(2) N .4247(2) -.1434(3) .6185(2) .0310(10) 0
C(3) C .4953(3) -.0385(4) .7018(3) .0360(10) 2
C(4) C .5389(3) -.1164(4) .8108(3) .0320(10) 2
N(5) N .4341(2) -.2146(3) .8205(2) .0310(10) 0
C(6) C .4015(3) -.3358(3) .7442(2) .0300(10) 1
N(7) N .4881(2) -.4608(3) .7853(2) .0300(10) 0
C(8) C .5839(3) -.4798(3) .7344(2) .0320(10) 0
N(9) N .5611(2) -.3612(3) .6577(2) .0320(10) 0
N(10) N .3514(3) -.0889(3) .5186(2) .0360(10) 0
O(11) O .3622(2) .0424(3) .5060(2) .0470(10) 0
O(12) O .2806(2) -.1733(3) .4514(2) .0550(10) 0
N(13) N .3283(3) -.1482(3) .8446(2) .0360(10) 0
O(14) O .3492(2) -.0259(3) .8857(2) .0500(10) 0
O(15) O .2260(2) -.2179(3) .8286(2) .0500(10) 0
C(16) C .4566(3) -.5599(3) .8581(3) .0360(10) 0
O(17) O .3609(2) -.5300(3) .8854(2) .0500(10) 0
C(18) C .5427(4) -.6898(4) .8938(4) .047(2) 3
O(19) O .6670(2) -.5717(2) .7488(2) .0430(10) 0
N(20) N .6089(3) -.3775(3) .5669(2) .0400(10) 0
O(21) O .5318(2) -.3427(3) .4793(2) .0490(10) 0
O(22) O .7212(3) -.4213(3) .5877(2) .0600(10) 0

loop_
_geom_bond_atom_site_label_1
_geom_bond_atom_site_label_2
_geom_bond_distance
C(1) N(2) 1.423(4)
C(1) N(9) 1.476(4)
N(2) N(10) 1.373(3)
C(4) N(5) 1.464(4)
N(5) N(13) 1.395(4)
N(7) C(8) 1.388(5)
C(8) N(9) 1.435(4)
N(9) N(20) 1.429(5)
N(10) O(12) 1.223(3)
N(13) O(15) 1.218(4)
C(16) C(18) 1.476(5)
N(20) O(22) 1.203(4)
C(1) C(6) 1.545(5)
N(2) C(3) 1.458(4)
C(3) C(4) 1.514(5)
N(5) C(6) 1.449(4)
C(6) N(7) 1.454(4)
N(7) C(16) 1.419(4)
C(8) O(19) 1.187(4)
N(10) O(11) 1.218(4)
N(13) O(14) 1.225(4)
C(16) O(17) 1.208(5)
N(20) O(21) 1.211(3)

loop_
_cod_changelog_entry_id
_cod_changelog_entry_author
_cod_changelog_entry_date
_cod_changelog_entry_text
1 'Vaitkus, Antanas' 2018-02-09T11:46:31+02:00
;
 Marked attached hydrogen atoms.
;
2 'Vaitkus, Antanas' 2024-12-11T16:12:30+02:00
;
 Added the '_atom_site_type_symbol' data item.
;
